data_4086008
loop_
_publ_author_name
'Liu, Qing-Xiang'
'Huo, Ran'
'Liu, Jun'
'Wei, Qing'
'Zhao, Xiao-Jun'
'Zhao, Zhi-Xiang'

_publ_section_title
;
 NHC Tetranuclear Silver(I) Complexes and Intramolecular Extended \p--\p
 Interactions
;
_journal_issue 13
_journal_name_full Organometallics
_journal_page_first 3167
_journal_paper_doi 10.1021/acs.organomet.5b00188
_journal_volume 34
_journal_year 2015
_chemical_formula_moiety 'C52 H72 Ag2 N10, 2(F6 P)'
_chemical_formula_sum 'C52 H72 Ag2 F12 N10 P2'
_chemical_formula_weight 1342.87
_space_group_crystal_system triclinic
_space_group_IT_number 2
_space_group_name_Hall '-P 1'
_space_group_name_H-M_alt 'P -1'
_symmetry_space_group_name_Hall '-P 1'
_symmetry_space_group_name_H-M 'P -1'
_atom_sites_solution_hydrogens geom
_atom_sites_solution_primary direct
_audit_creation_date 2015-06-04
_audit_creation_method
;
Olex2 1.2
(compiled 2015.01.26 svn.r3150 for OlexSys, GUI svn.r4998)
;
_cell_angle_alpha 105.738(3)
_cell_angle_beta 96.198(3)
_cell_angle_gamma 102.474(3)
_cell_formula_units_Z 2
_cell_length_a 11.6665(17)
_cell_length_b 15.880(2)
_cell_length_c 20.137(3)
_cell_measurement_temperature 173(2)
_cell_volume 3450.5(8)
_computing_molecular_graphics 'Olex2 (Dolomanov et al., 2009)'
_computing_publication_material 'Olex2 (Dolomanov et al., 2009)'
_computing_structure_refinement 'ShelXL (Sheldrick, 2008)'
_computing_structure_solution 'ShelXS (Sheldrick, 2008)'
_diffrn_ambient_temperature 173.15
_diffrn_measured_fraction_theta_full 0.996
_diffrn_measured_fraction_theta_max 0.996
_diffrn_measurement_device_type 'CCD area detector'
_diffrn_measurement_method 'phi and omega scans'
_diffrn_radiation_type MoK\a
_diffrn_radiation_wavelength 0.71073
_diffrn_reflns_av_R_equivalents 0.0383
_diffrn_reflns_av_unetI/netI 0.0844
_diffrn_reflns_laue_measured_fraction_full 0.996
_diffrn_reflns_laue_measured_fraction_max 0.996
_diffrn_reflns_limit_h_max 12
_diffrn_reflns_limit_h_min -13
_diffrn_reflns_limit_k_max 18
_diffrn_reflns_limit_k_min -18
_diffrn_reflns_limit_l_max 23
_diffrn_reflns_limit_l_min -20
_diffrn_reflns_number 19313
_diffrn_reflns_point_group_measured_fraction_full 0.996
_diffrn_reflns_point_group_measured_fraction_max 0.996
_diffrn_reflns_theta_full 25.009
_diffrn_reflns_theta_max 25.009
_diffrn_reflns_theta_min 1.067
_exptl_absorpt_coefficient_mu 0.684
_exptl_absorpt_correction_T_max 0.7457
_exptl_absorpt_correction_T_min 0.6162
_exptl_absorpt_correction_type multi-scan
_exptl_absorpt_process_details
;
SADABS-2012/1 (Bruker,2012) was used for absorption correction.
wR2(int) was 0.0871 before and 0.0428 after correction.
The Ratio of minimum to maximum transmission is 0.8263.
The \l/2 correction factor is 0.0015.
;
_exptl_crystal_colour colourless
_exptl_crystal_density_diffrn 1.292
_exptl_crystal_description block
_exptl_crystal_F_000 1372
_exptl_crystal_size_max 0.18
_exptl_crystal_size_mid 0.17
_exptl_crystal_size_min 0.15
_refine_diff_density_max 2.262
_refine_diff_density_min -1.153
_refine_diff_density_rms 0.146
_refine_ls_extinction_method none
_refine_ls_goodness_of_fit_ref 1.043
_refine_ls_hydrogen_treatment constr
_refine_ls_matrix_type full
_refine_ls_number_parameters 733
_refine_ls_number_reflns 12113
_refine_ls_number_restraints 182
_refine_ls_restrained_S_all 1.048
_refine_ls_R_factor_all 0.1273
_refine_ls_R_factor_gt 0.0847
_refine_ls_shift/su_max 0.002
_refine_ls_shift/su_mean 0.000
_refine_ls_structure_factor_coef Fsqd
_refine_ls_weighting_details 'w=1/[\s^2^(Fo^2^)+(0.1523P)^2^] where P=(Fo^2^+2Fc^2^)/3'
_refine_ls_weighting_scheme calc
_refine_ls_wR_factor_gt 0.2287
_refine_ls_wR_factor_ref 0.2496
_reflns_Friedel_coverage 0.000
_reflns_number_gt 7462
_reflns_number_total 12113
_reflns_threshold_expression 'I > 2\s(I)'
_cod_data_source_file om5b00188_si_005.cif
_cod_data_source_block n140604c_sqd
_cod_depositor_comments 'Adding full bibliography for 4086005--4086009.cif.'
_cod_original_cell_volume 3450.6(9)
_cod_database_code 4086008
_shelx_space_group_comment
;
The symmetry employed for this shelxl refinement is uniquely defined
by the following loop, which should always be used as a source of
symmetry information in preference to the above space-group names.
They are only intended as comments.
;
_shelx_estimated_absorpt_t_max 0.904
_shelx_estimated_absorpt_t_min 0.887
_olex2_refinement_description
;
1. Fixed Uiso
 At 1.2 times of:
  All C(H) groups, All C(H,H) groups
 At 1.5 times of:
  All C(H,H,H) groups
2. Restrained distances
 C15-C17 = C16-C18 = C49-C51 = C50-C52
 2.54 with sigma of 0.01
 C4-C2 = C4'-C2' = C3-C1 = C3'-C1'
 2.54 with sigma of 0.01
 N1-C3 = N1-C3' = N5-C16 = N10-C50
 2.5 with sigma of 0.01
 C15-C16 = C16-C17 = C17-C18 = C49-C50 = C50-C51 = C51-C52
 1.53 with sigma of 0.01
 C4-C3 = C4'-C3' = C3-C2 = C3'-C2' = C2-C1 = C2'-C1'
 1.53 with sigma of 0.01
 N1-C4 = N1-C4' = N5-C15 = N10-C49
 1.46 with sigma of 0.005
 C15-C17 = C15'-C17' = C16-C18 = C16'-C18'
 2.54 with sigma of 0.01
 N5-C16 = N5-C16'
 2.46 with sigma of 0.01
 C17-C18 = C17'-C18'
 1.53 with sigma of 0.01
 C15-C16 = C16-C17 = C15'-C16' = C16'-C17'
 1.51 with sigma of 0.01
 N5-C15 = N5-C15'
 1.47 with sigma of 0.01
3. Rigid bond restraints
 C16', C15'
 with sigma for 1-2 distances of 0.001 and sigma for 1-3 distances of 0.001
 C16, C15
 with sigma for 1-2 distances of 0.001 and sigma for 1-3 distances of 0.001
 C16', C17'
 with sigma for 1-2 distances of 0.001 and sigma for 1-3 distances of 0.001
 C17, C16
 with sigma for 1-2 distances of 0.001 and sigma for 1-3 distances of 0.001
 N2, C7
 with sigma for 1-2 distances of 0.001 and sigma for 1-3 distances of 0.001
 N10, C48
 with sigma for 1-2 distances of 0.001 and sigma for 1-3 distances of 0.001
 Ag2, C14
 with sigma for 1-2 distances of 0.001 and sigma for 1-3 distances of 0.001
 C48, Ag2
 with sigma for 1-2 distances of 0.001 and sigma for 1-3 distances of 0.001
4. Uiso/Uaniso restraints and constraints
C1 \\sim C2 \\sim C3 \\sim C4: within 1.7A with sigma of 0.005 and sigma for
terminal atoms of 0.01
C1' \\sim C2' \\sim C3' \\sim C4': within 1.7A with sigma of 0.005 and sigma
for terminal atoms of 0.01
N10 \\sim C49 \\sim C50 \\sim C51 \\sim C52: within 1.7A with sigma of 0.001
and sigma for terminal atoms of 0.002
Uanis(C49) \\sim Ueq, Uanis(C50) \\sim Ueq, Uanis(C51) \\sim Ueq, Uanis(C52)
\\sim Ueq: with sigma of 0.005 and sigma for terminal atoms of 0.01
Uanis(C18) \\sim Ueq, Uanis(C18') \\sim Ueq: with sigma of 0.005 and sigma for
terminal atoms of 0.01
Uanis(C4) \\sim Ueq, Uanis(C4') \\sim Ueq: with sigma of 0.003 and sigma for
terminal atoms of 0.006
Uanis(C16) \\sim Ueq, Uanis(C16') \\sim Ueq: with sigma of 0.005 and sigma for
terminal atoms of 0.01
Uanis(C17) \\sim Ueq, Uanis(C17') \\sim Ueq: with sigma of 0.005 and sigma for
terminal atoms of 0.01
Uanis(C4) = Uanis(C4')
Uanis(C3) = Uanis(C3')
Uanis(C2) = Uanis(C2')
Uanis(C1) = Uanis(C1')
Uanis(C18) = Uanis(C18')
Uanis(C17) = Uanis(C17')
Uanis(C16) = Uanis(C16')
Uanis(C15) = Uanis(C15')
5. Others
 Sof(C1')=Sof(H1'A)=Sof(H1'B)=Sof(H1'C)=Sof(C2')=Sof(H2'A)=Sof(H2'B)=Sof(C3')=
 Sof(H3'A)=Sof(H3'B)=Sof(C4')=Sof(H4'A)=Sof(H4'B)=Sof(C15')=Sof(H15C)=Sof(H15D)=
 Sof(C16')=Sof(H16C)=Sof(H16D)=Sof(C17')=Sof(H17C)=Sof(H17D)=Sof(C18')=
 Sof(H18D)=Sof(H18E)=Sof(H18F)=1-FVAR(1)
 Sof(C1)=Sof(H1A)=Sof(H1B)=Sof(H1C)=Sof(C2)=Sof(H2A)=Sof(H2B)=Sof(C3)=Sof(H3A)=
 Sof(H3B)=Sof(C4)=Sof(H4A)=Sof(H4B)=Sof(C15)=Sof(H15A)=Sof(H15B)=Sof(C16)=
 Sof(H16A)=Sof(H16B)=Sof(C17)=Sof(H17A)=Sof(H17B)=Sof(C18)=Sof(H18A)=Sof(H18B)=
 Sof(H18C)=FVAR(1)
6.a Secondary CH2 refined with riding coordinates:
 C2(H2A,H2B), C3(H3A,H3B), C4(H4A,H4B), C2'(H2'A,H2'B), C3'(H3'A,H3'B),
 C4'(H4'A,H4'B), C8(H8A,H8B), C9(H9A,H9B), C10(H10A,H10B), C11(H11A,H11B),
 C15(H15A,H15B), C16(H16A,H16B), C17(H17A,H17B), C15'(H15C,H15D), C16'(H16C,
 H16D), C17'(H17C,H17D), C19(H19A,H19B), C34(H34A,H34B), C35(H35A,H35B),
 C36(H36A,H36B), C40(H40A,H40B), C41(H41A,H41B), C42(H42A,H42B), C44(H44A,H44B),
  C45(H45A,H45B), C49(H49A,H49B), C50(H50A,H50B), C51(H51A,H51B)
6.b Me refined with riding coordinates:
 C52(H52A,H52B,H52C)
6.c Aromatic/amide H refined with riding coordinates:
 C5(H5), C6(H6), C12(H12), C13(H13), C22(H22), C23(H23), C24(H24), C25(H25),
 C29(H29), C30(H30), C31(H31), C32(H32), C37(H37), C38(H38), C46(H46), C47(H47)
6.d Idealised Me refined as rotating group:
 C1(H1A,H1B,H1C), C1'(H1'A,H1'B,H1'C), C18(H18A,H18B,H18C), C18'(H18D,H18E,
 H18F), C43(H43A,H43B,H43C)
;
_shelx_shelxl_version_number 2014/7
_olex2_submission_special_instructions 'No special instructions were received'
_platon_squeeze_void_probe_radius 1.20

loop_
_space_group_symop_operation_xyz
'x, y, z'
'-x, -y, -z'

loop_
_atom_site_label
_atom_site_type_symbol
_atom_site_fract_x
_atom_site_fract_y
_atom_site_fract_z
_atom_site_U_iso_or_equiv
_atom_site_adp_type
_atom_site_occupancy
_atom_site_site_symmetry_order
_atom_site_calc_flag
_atom_site_refinement_flags_posn
_atom_site_refinement_flags_adp
_atom_site_refinement_flags_occupancy
_atom_site_disorder_assembly
_atom_site_disorder_group
Ag1 Ag 0.47553(3) 0.30276(3) 1.23361(2) 0.03748(11) Uani 1 1 d . . . . .
Ag2 Ag 0.19418(4) 0.23582(3) 0.76795(2) 0.05912(14) Uani 1 1 d . U . . .
P1 P 0.22151(13) 0.51660(13) 0.36279(8) 0.0652(5) Uani 1 1 d . . . . .
P2 P 0.78507(11) 0.15127(10) 0.04436(8) 0.0454(4) Uani 1 1 d . . . . .
F1 F 0.1342(4) 0.5549(4) 0.4115(3) 0.161(2) Uani 1 1 d . . . . .
F2 F 0.2711(4) 0.4835(4) 0.4278(2) 0.134(2) Uani 1 1 d . . . . .
F3 F 0.3134(3) 0.4703(3) 0.3236(2) 0.0880(14) Uani 1 1 d . . . . .
F4 F 0.1731(5) 0.5456(4) 0.3044(3) 0.218(2) Uani 1 1 d . . . . .
F5 F 0.1197(3) 0.4232(3) 0.33411(19) 0.0843(14) Uani 1 1 d . . . . .
F6 F 0.3211(4) 0.6069(3) 0.3946(3) 0.146(2) Uani 1 1 d . . . . .
F7 F 0.7027(3) 0.2177(2) 0.0663(2) 0.0705(12) Uani 1 1 d . . . . .
F8 F 0.7548(5) 0.1099(3) 0.1048(3) 0.1101(17) Uani 1 1 d . . . . .
F9 F 0.8690(3) 0.0852(2) 0.0224(2) 0.0829(13) Uani 1 1 d . . . . .
F10 F 0.8116(5) 0.1915(3) -0.0172(2) 0.1058(16) Uani 1 1 d . . . . .
F11 F 0.8947(3) 0.2248(2) 0.09690(18) 0.0639(11) Uani 1 1 d . . . . .
F12 F 0.6761(3) 0.0740(2) -0.0061(2) 0.0951(15) Uani 1 1 d . . . . .
N1 N 0.3604(2) 0.6160(3) 0.61968(15) 0.0538(14) Uani 1 1 d D . . . .
N2 N 0.2556(3) 0.6393(3) 0.70063(18) 0.0382(10) Uani 1 1 d . U . . .
N3 N 0.1901(3) 0.5217(3) 0.79811(19) 0.0406(12) Uani 1 1 d . . . . .
N4 N 0.2233(4) 0.3705(3) 0.6838(2) 0.0553(15) Uani 1 1 d . . . . .
N5 N 0.3827(3) 0.3235(2) 0.6904(2) 0.0665(16) Uani 1 1 d D . . . .
N6 N 0.3805(3) 0.2001(3) 0.95623(18) 0.0344(11) Uani 1 1 d . . . . .
N7 N 0.3310(3) 0.1727(3) 1.09311(19) 0.0349(11) Uani 1 1 d . . . . .
N8 N 0.2107(3) 0.2188(3) 1.15889(19) 0.0354(11) Uani 1 1 d . . . . .
N9 N 0.1596(4) 0.0963(3) 0.8487(2) 0.0511(14) Uani 1 1 d . . . . .
N10 N 0.0026(4) 0.1469(3) 0.8428(3) 0.0959(5) Uani 1 1 d D U . . .
C1 C 0.5763(12) 0.8637(4) 0.5813(5) 0.098(3) Uani 0.552(4) 1 d D U P A 1
H1A H 0.6453 0.8542 0.5594 0.147 Uiso 0.552(4) 1 calc GR . P A 1
H1B H 0.5994 0.9212 0.6193 0.147 Uiso 0.552(4) 1 calc GR . P A 1
H1C H 0.5125 0.8655 0.5462 0.147 Uiso 0.552(4) 1 calc GR . P A 1
C2 C 0.5319(12) 0.7864(3) 0.6111(4) 0.0865(16) Uani 0.552(4) 1 d D U P A 1
H2A H 0.5951 0.7872 0.6484 0.104 Uiso 0.552(4) 1 calc R . P A 1
H2B H 0.4615 0.7960 0.6326 0.104 Uiso 0.552(4) 1 calc R . P A 1
C3 C 0.4981(8) 0.6947(3) 0.5558(3) 0.0785(13) Uani 0.552(4) 1 d D U P A 1
H3A H 0.5664 0.6879 0.5314 0.094 Uiso 0.552(4) 1 calc R . P A 1
H3B H 0.4305 0.6927 0.5206 0.094 Uiso 0.552(4) 1 calc R . P A 1
C4 C 0.4633(4) 0.6148(3) 0.5839(3) 0.0666(10) Uani 0.552(4) 1 d D U P A 1
H4A H 0.4448 0.5580 0.5445 0.080 Uiso 0.552(4) 1 calc R . P A 1
H4B H 0.5323 0.6146 0.6171 0.080 Uiso 0.552(4) 1 calc R . P A 1
C1' C 0.6845(9) 0.7769(5) 0.5223(5) 0.098(3) Uani 0.448(4) 1 d D U P A 2
H1'A H 0.6403 0.7773 0.4782 0.147 Uiso 0.448(4) 1 calc GR . P A 2
H1'B H 0.7685 0.7815 0.5184 0.147 Uiso 0.448(4) 1 calc GR . P A 2
H1'C H 0.6786 0.8283 0.5606 0.147 Uiso 0.448(4) 1 calc GR . P A 2
C2' C 0.6314(6) 0.6883(5) 0.5377(4) 0.0865(16) Uani 0.448(4) 1 d D U P A 2
H2'A H 0.5980 0.6396 0.4928 0.104 Uiso 0.448(4) 1 calc R . P A 2
H2'B H 0.6955 0.6708 0.5630 0.104 Uiso 0.448(4) 1 calc R . P A 2
C3' C 0.5340(5) 0.6977(5) 0.5815(4) 0.0785(13) Uani 0.448(4) 1 d D U P A 2
H3'A H 0.4801 0.7290 0.5621 0.094 Uiso 0.448(4) 1 calc R . P A 2
H3'B H 0.5707 0.7356 0.6300 0.094 Uiso 0.448(4) 1 calc R . P A 2
C4' C 0.4606(4) 0.6057(4) 0.5830(3) 0.0666(10) Uani 0.448(4) 1 d D U P A 2
H4'A H 0.4300 0.5655 0.5344 0.080 Uiso 0.448(4) 1 calc R . P A 2
H4'B H 0.5125 0.5770 0.6068 0.080 Uiso 0.448(4) 1 calc R . P A 2
C5 C 0.2436(4) 0.5972(4) 0.5862(3) 0.0538(18) Uani 1 1 d . . . . .
H5 H 0.2155 0.5782 0.5370 0.065 Uiso 1 1 calc R . . . .
C6 C 0.1768(5) 0.6114(4) 0.6379(2) 0.0524(17) Uani 1 1 d . . . . .
H6 H 0.0928 0.6036 0.6319 0.063 Uiso 1 1 calc R . . . .
C7 C 0.3713(4) 0.6437(4) 0.6911(2) 0.0414(13) Uani 1 1 d . U . . .
C8 C 0.2178(4) 0.6672(3) 0.7689(2) 0.0364(13) Uani 1 1 d . . . . .
H8A H 0.1783 0.7168 0.7701 0.044 Uiso 1 1 calc R . . . .
H8B H 0.2891 0.6909 0.8065 0.044 Uiso 1 1 calc R . . . .
C9 C 0.1342(4) 0.5910(3) 0.7826(2) 0.0432(15) Uani 1 1 d . . . . .
H9A H 0.0966 0.6160 0.8227 0.052 Uiso 1 1 calc R . . . .
H9B H 0.0701 0.5612 0.7411 0.052 Uiso 1 1 calc R . . . .
C10 C 0.1058(5) 0.4317(4) 0.7718(3) 0.0470(16) Uani 1 1 d . . . . .
H10A H 0.0246 0.4378 0.7778 0.056 Uiso 1 1 calc R . . . .
H10B H 0.1276 0.3933 0.7998 0.056 Uiso 1 1 calc R . . . .
C11 C 0.1051(5) 0.3861(4) 0.6954(3) 0.0522(17) Uani 1 1 d . . . . .
H11A H 0.0441 0.3274 0.6793 0.063 Uiso 1 1 calc R . . . .
H11B H 0.0832 0.4244 0.6672 0.063 Uiso 1 1 calc R . . . .
C12 C 0.2977(6) 0.4155(4) 0.6492(3) 0.0596(19) Uani 1 1 d . . . . .
H12 H 0.2832 0.4579 0.6261 0.072 Uiso 1 1 calc R . . . .
C13 C 0.3977(6) 0.3847(5) 0.6559(3) 0.068(2) Uani 1 1 d . . . . .
H13 H 0.4679 0.4041 0.6384 0.081 Uiso 1 1 calc R . . . .
C14 C 0.2730(5) 0.3144(4) 0.7101(3) 0.0551(11) Uani 1 1 d . U . . .
C15 C 0.4804(3) 0.2834(3) 0.7056(3) 0.0594(13) Uani 0.552(4) 1 d D U P A 1
H15A H 0.4617 0.2516 0.7407 0.071 Uiso 0.552(4) 1 calc R . P A 1
H15B H 0.5541 0.3325 0.7267 0.071 Uiso 0.552(4) 1 calc R . P A 1
C16 C 0.5035(4) 0.2173(3) 0.6417(3) 0.0923(9) Uani 0.552(4) 1 d D U P A 1
H16A H 0.5451 0.2521 0.6135 0.111 Uiso 0.552(4) 1 calc R . P A 1
H16B H 0.5578 0.1838 0.6576 0.111 Uiso 0.552(4) 1 calc R . P A 1
C17 C 0.3939(6) 0.1500(3) 0.5955(4) 0.0989(15) Uani 0.552(4) 1 d D U P A 1
H17A H 0.3691 0.1729 0.5566 0.119 Uiso 0.552(4) 1 calc R . P A 1
H17B H 0.3288 0.1463 0.6231 0.119 Uiso 0.552(4) 1 calc R . P A 1
C18 C 0.4080(10) 0.0550(3) 0.5643(7) 0.142(4) Uani 0.552(4) 1 d D U P A 1
H18A H 0.3963 0.0213 0.5982 0.213 Uiso 0.552(4) 1 calc GR . P A 1
H18B H 0.4882 0.0587 0.5530 0.213 Uiso 0.552(4) 1 calc GR . P A 1
H18C H 0.3486 0.0239 0.5214 0.213 Uiso 0.552(4) 1 calc GR . P A 1
C15' C 0.4483(7) 0.2650(4) 0.7137(5) 0.0594(13) Uani 0.448(4) 1 d D U P A 2
H15C H 0.5340 0.2972 0.7255 0.071 Uiso 0.448(4) 1 calc R . P A 2
H15D H 0.4231 0.2576 0.7576 0.071 Uiso 0.448(4) 1 calc R . P A 2
C16' C 0.4367(7) 0.1753(3) 0.6663(5) 0.0923(9) Uani 0.448(4) 1 d D U P A 2
H16C H 0.4819 0.1448 0.6925 0.111 Uiso 0.448(4) 1 calc R . P A 2
H16D H 0.4801 0.1842 0.6281 0.111 Uiso 0.448(4) 1 calc R . P A 2
C17' C 0.3220(8) 0.1097(5) 0.6323(5) 0.0989(15) Uani 0.448(4) 1 d D U P A 2
H17C H 0.2655 0.1423 0.6176 0.119 Uiso 0.448(4) 1 calc R . P A 2
H17D H 0.2891 0.0821 0.6671 0.119 Uiso 0.448(4) 1 calc R . P A 2
C18' C 0.3302(14) 0.0333(6) 0.5677(5) 0.142(4) Uani 0.448(4) 1 d D U P A 2
H18D H 0.3071 0.0482 0.5248 0.213 Uiso 0.448(4) 1 calc GR . P A 2
H18E H 0.2763 -0.0239 0.5667 0.213 Uiso 0.448(4) 1 calc GR . P A 2
H18F H 0.4122 0.0272 0.5705 0.213 Uiso 0.448(4) 1 calc GR . P A 2
C19 C 0.2432(5) 0.5491(4) 0.8735(2) 0.0449(15) Uani 1 1 d . . . . .
H19A H 0.1820 0.5659 0.9012 0.054 Uiso 1 1 calc R . . . .
H19B H 0.3094 0.6042 0.8837 0.054 Uiso 1 1 calc R . . . .
C20 C 0.2910(4) 0.4791(3) 0.8991(2) 0.0365(14) Uani 1 1 d . . . . .
C21 C 0.2295(4) 0.4303(3) 0.9370(2) 0.0344(13) Uani 1 1 d . . . . .
C22 C 0.1103(5) 0.4353(3) 0.9485(3) 0.0455(15) Uani 1 1 d . . . . .
H22 H 0.0744 0.4744 0.9300 0.055 Uiso 1 1 calc R . . . .
C23 C 0.0472(5) 0.3854(3) 0.9851(3) 0.0472(15) Uani 1 1 d . . . . .
H23 H -0.0316 0.3891 0.9906 0.057 Uiso 1 1 calc R . . . .
C24 C 0.1005(5) 0.3292(4) 1.0141(3) 0.0456(15) Uani 1 1 d . . . . .
H24 H 0.0580 0.2961 1.0406 0.055 Uiso 1 1 calc R . . . .
C25 C 0.2130(4) 0.3213(3) 1.0048(2) 0.0384(14) Uani 1 1 d . . . . .
H25 H 0.2461 0.2820 1.0245 0.046 Uiso 1 1 calc R . . . .
C26 C 0.2823(4) 0.3709(3) 0.9661(2) 0.0347(13) Uani 1 1 d . . . . .
C27 C 0.3943(4) 0.3594(3) 0.9560(2) 0.0335(13) Uani 1 1 d . . . . .
C28 C 0.4566(5) 0.4101(3) 0.9169(2) 0.0417(15) Uani 1 1 d . . . . .
C29 C 0.5783(5) 0.4041(4) 0.9051(2) 0.0449(15) Uani 1 1 d . . . . .
H29 H 0.6159 0.3666 0.9245 0.054 Uiso 1 1 calc R . . . .
C30 C 0.6373(5) 0.4530(4) 0.8660(3) 0.0583(19) Uani 1 1 d . . . . .
H30 H 0.7159 0.4497 0.8597 0.070 Uiso 1 1 calc R . . . .
C31 C 0.5829(5) 0.5076(4) 0.8353(3) 0.0541(18) Uani 1 1 d . . . . .
H31 H 0.6248 0.5400 0.8083 0.065 Uiso 1 1 calc R . . . .
C32 C 0.4692(5) 0.5146(4) 0.8442(3) 0.0509(17) Uani 1 1 d . . . . .
H32 H 0.4331 0.5505 0.8221 0.061 Uiso 1 1 calc R . . . .
C33 C 0.4042(4) 0.4680(3) 0.8867(2) 0.0361(14) Uani 1 1 d . . . . .
C34 C 0.4466(4) 0.2965(3) 0.9876(2) 0.0356(13) Uani 1 1 d . . . . .
H34A H 0.5306 0.3033 0.9810 0.043 Uiso 1 1 calc R . . . .
H34B H 0.4462 0.3145 1.0387 0.043 Uiso 1 1 calc R . . . .
C35 C 0.4311(4) 0.1391(4) 0.9876(2) 0.0438(15) Uani 1 1 d . . . . .
H35A H 0.5108 0.1395 0.9750 0.053 Uiso 1 1 calc R . . . .
H35B H 0.3798 0.0768 0.9664 0.053 Uiso 1 1 calc R . . . .
C36 C 0.4436(4) 0.1626(4) 1.0679(2) 0.0438(15) Uani 1 1 d . . . . .
H36A H 0.4697 0.1143 1.0829 0.053 Uiso 1 1 calc R . . . .
H36B H 0.5063 0.2197 1.0899 0.053 Uiso 1 1 calc R . . . .
C37 C 0.2172(4) 0.1236(3) 1.0581(2) 0.0391(14) Uani 1 1 d . . . . .
H37 H 0.1969 0.0781 1.0139 0.047 Uiso 1 1 calc R . . . .
C38 C 0.1408(5) 0.1529(4) 1.0992(3) 0.0463(16) Uani 1 1 d . . . . .
H38 H 0.0562 0.1326 1.0893 0.056 Uiso 1 1 calc R . . . .
C39 C 0.3264(4) 0.2307(3) 1.1556(2) 0.0304(12) Uani 1 1 d . . . . .
C40 C 0.1589(5) 0.2677(4) 1.2144(3) 0.0569(18) Uani 1 1 d . . . . .
H40A H 0.1095 0.3021 1.1954 0.068 Uiso 1 1 calc R . . . .
H40B H 0.2237 0.3117 1.2513 0.068 Uiso 1 1 calc R . . . .
C41 C 0.0801(5) 0.2032(4) 1.2477(3) 0.0558(18) Uani 1 1 d . . . . .
H41A H 0.0460 0.2397 1.2847 0.067 Uiso 1 1 calc R . . . .
H41B H 0.0130 0.1614 1.2112 0.067 Uiso 1 1 calc R . . . .
C42 C 0.1480(6) 0.1487(4) 1.2789(3) 0.0629(19) Uani 1 1 d . . . . .
H42A H 0.2151 0.1905 1.3154 0.075 Uiso 1 1 calc R . . . .
H42B H 0.1821 0.1122 1.2418 0.075 Uiso 1 1 calc R . . . .
C43 C 0.0712(7) 0.0859(5) 1.3112(3) 0.085(3) Uani 1 1 d . . . . .
H43A H 0.0384 0.1217 1.3485 0.127 Uiso 1 1 calc GR . . . .
H43B H 0.1200 0.0523 1.3307 0.127 Uiso 1 1 calc GR . . . .
H43C H 0.0057 0.0432 1.2750 0.127 Uiso 1 1 calc GR . . . .
C44 C 0.3762(5) 0.1702(4) 0.8803(2) 0.0472(16) Uani 1 1 d . . . . .
H44A H 0.4549 0.1608 0.8711 0.057 Uiso 1 1 calc R . . . .
H44B H 0.3616 0.2187 0.8610 0.057 Uiso 1 1 calc R . . . .
C45 C 0.2799(5) 0.0827(4) 0.8421(3) 0.0531(17) Uani 1 1 d . . . . .
H45A H 0.2865 0.0634 0.7919 0.064 Uiso 1 1 calc R . . . .
H45B H 0.2921 0.0342 0.8622 0.064 Uiso 1 1 calc R . . . .
C46 C 0.0826(6) 0.0500(5) 0.8814(3) 0.073(2) Uani 1 1 d . . . . .
H46 H 0.0945 0.0049 0.9024 0.087 Uiso 1 1 calc R . . . .
C47 C -0.0161(6) 0.0842(5) 0.8768(3) 0.080(2) Uani 1 1 d . . . . .
H47 H -0.0863 0.0665 0.8949 0.096 Uiso 1 1 calc R . . . .
C48 C 0.1138(6) 0.1564(4) 0.8240(3) 0.0610(8) Uani 1 1 d . U . . .
C49 C -0.0786(4) 0.1980(3) 0.8229(2) 0.0973(4) Uani 1 1 d D U . . .
H49A H -0.0342 0.2620 0.8330 0.117 Uiso 1 1 calc R . . . .
H49B H -0.1425 0.1964 0.8514 0.117 Uiso 1 1 calc R . . . .
C50 C -0.1355(5) 0.1592(4) 0.7442(2) 0.0991(4) Uani 1 1 d D U . . .
H50A H -0.0715 0.1542 0.7160 0.119 Uiso 1 1 calc R . . . .
H50B H -0.1872 0.0976 0.7353 0.119 Uiso 1 1 calc R . . . .
C51 C -0.2099(6) 0.2184(4) 0.7207(3) 0.1012(5) Uani 1 1 d D U . . .
H51A H -0.1617 0.2820 0.7354 0.121 Uiso 1 1 calc R . . . .
H51B H -0.2808 0.2164 0.7438 0.121 Uiso 1 1 calc R . . . .
C52 C -0.2510(7) 0.1854(5) 0.6400(3) 0.1062(10) Uani 1 1 d D U . . .
H52A H -0.2981 0.2242 0.6265 0.159 Uiso 1 1 calc R . . . .
H52B H -0.1809 0.1884 0.6171 0.159 Uiso 1 1 calc R . . . .
H52C H -0.2998 0.1228 0.6255 0.159 Uiso 1 1 calc R . . . .

loop_
_atom_site_aniso_label
_atom_site_aniso_U_11
_atom_site_aniso_U_22
_atom_site_aniso_U_33
_atom_site_aniso_U_23
_atom_site_aniso_U_13
_atom_site_aniso_U_12
Ag1 0.02978(17) 0.0510(2) 0.02249(16) -0.00042(15) -0.00237(14) 0.00950(16)
Ag2 0.0691(3) 0.0580(3) 0.0373(2) -0.00467(19) -0.0059(2) 0.0215(2)
P1 0.0401(7) 0.0923(11) 0.0413(8) -0.0184(8) -0.0056(6) 0.0274(7)
P2 0.0262(6) 0.0444(7) 0.0538(8) -0.0069(7) 0.0048(6) 0.0138(5)
F1 0.079(3) 0.207(5) 0.140(4) -0.060(4) 0.005(3) 0.072(3)
F2 0.094(3) 0.235(5) 0.067(3) 0.034(3) -0.004(2) 0.057(3)
F3 0.0471(19) 0.091(3) 0.095(3) -0.019(2) 0.0206(18) 0.0103(19)
F4 0.156(4) 0.235(5) 0.241(4) 0.177(3) -0.121(3) -0.051(4)
F5 0.0462(19) 0.108(3) 0.069(2) -0.014(2) 0.0138(17) 0.008(2)
F6 0.070(3) 0.087(3) 0.208(5) -0.054(3) -0.035(3) 0.021(2)
F7 0.0376(16) 0.0575(18) 0.097(3) -0.0140(18) 0.0055(16) 0.0234(13)
F8 0.133(4) 0.083(3) 0.119(3) 0.037(2) 0.041(3) 0.020(3)
F9 0.0429(17) 0.080(2) 0.096(3) -0.030(2) -0.0021(17) 0.0315(15)
F10 0.147(4) 0.098(3) 0.081(3) 0.024(2) 0.033(3) 0.047(3)
F11 0.0336(15) 0.0560(18) 0.074(2) -0.0202(17) -0.0012(15) 0.0089(14)
F12 0.0391(17) 0.063(2) 0.141(3) -0.031(2) -0.024(2) 0.0254(15)
N1 0.036(2) 0.094(3) 0.0219(19) -0.001(2) 0.0011(17) 0.024(2)
N2 0.0331(8) 0.056(2) 0.0187(17) 0.0012(17) -0.0024(11) 0.0147(16)
N3 0.034(2) 0.046(2) 0.0262(19) -0.0083(18) -0.0046(16) 0.0068(18)
N4 0.065(3) 0.052(3) 0.028(2) -0.011(2) -0.002(2) 0.007(2)
N5 0.071(3) 0.071(3) 0.043(3) -0.009(2) -0.005(2) 0.028(3)
N6 0.0288(19) 0.044(2) 0.0227(18) -0.0035(17) -0.0006(15) 0.0136(16)
N7 0.0216(18) 0.049(2) 0.0249(18) -0.0037(17) 0.0005(15) 0.0115(16)
N8 0.0238(18) 0.045(2) 0.0298(19) -0.0008(17) 0.0038(15) 0.0091(17)
N9 0.058(3) 0.049(3) 0.029(2) -0.001(2) -0.002(2) -0.001(2)
N10 0.0907(6) 0.0943(8) 0.0969(8) 0.0179(8) 0.0094(6) 0.0294(8)
C1 0.090(4) 0.105(4) 0.080(4) 0.011(4) 0.016(4) 0.004(4)
C2 0.075(2) 0.095(2) 0.072(2) 0.005(2) 0.015(2) 0.009(2)
C3 0.0688(19) 0.0875(18) 0.0658(19) 0.0075(18) 0.0144(18) 0.0112(18)
C4 0.0638(15) 0.0713(15) 0.0620(14) 0.0152(12) 0.0114(12) 0.0182(12)
C1' 0.090(4) 0.105(4) 0.080(4) 0.011(4) 0.016(4) 0.004(4)
C2' 0.075(2) 0.095(2) 0.072(2) 0.005(2) 0.015(2) 0.009(2)
C3' 0.0688(19) 0.0875(18) 0.0658(19) 0.0075(18) 0.0144(18) 0.0112(18)
C4' 0.0638(15) 0.0713(15) 0.0620(14) 0.0152(12) 0.0114(12) 0.0182(12)
C5 0.029(3) 0.094(4) 0.024(2) 0.003(3) -0.005(2) 0.008(3)
C6 0.035(3) 0.084(4) 0.025(2) 0.000(3) -0.006(2) 0.016(3)
C7 0.0337(9) 0.060(3) 0.025(2) 0.005(2) -0.0019(13) 0.0163(19)
C8 0.032(2) 0.047(3) 0.026(2) 0.001(2) 0.0027(18) 0.014(2)
C9 0.037(3) 0.059(3) 0.028(2) 0.001(2) -0.003(2) 0.020(2)
C10 0.043(3) 0.046(3) 0.040(3) 0.002(2) 0.001(2) 0.004(2)
C11 0.041(3) 0.048(3) 0.049(3) -0.006(3) -0.002(2) 0.005(3)
C12 0.065(4) 0.065(4) 0.035(3) -0.003(3) 0.012(3) 0.010(3)
C13 0.060(4) 0.080(4) 0.043(3) -0.010(3) 0.006(3) 0.010(3)
C14 0.062(3) 0.0569(17) 0.0272(12) -0.0141(8) -0.0070(13) 0.0167(15)
C15 0.029(3) 0.0809(12) 0.0618(16) 0.0266(9) 0.0025(14) -0.0027(16)
C16 0.0932(12) 0.0934(11) 0.0923(14) 0.0233(8) 0.0227(10) 0.0316(9)
C17 0.0995(13) 0.096(2) 0.100(3) 0.0269(18) 0.0181(14) 0.0261(11)
C18 0.145(6) 0.137(5) 0.144(6) 0.038(4) 0.022(5) 0.046(4)
C15' 0.029(3) 0.0809(12) 0.0618(16) 0.0266(9) 0.0025(14) -0.0027(16)
C16' 0.0932(12) 0.0934(11) 0.0923(14) 0.0233(8) 0.0227(10) 0.0316(9)
C17' 0.0995(13) 0.096(2) 0.100(3) 0.0269(18) 0.0181(14) 0.0261(11)
C18' 0.145(6) 0.137(5) 0.144(6) 0.038(4) 0.022(5) 0.046(4)
C19 0.054(3) 0.049(3) 0.024(2) 0.000(2) 0.000(2) 0.016(2)
C20 0.050(3) 0.024(2) 0.023(2) -0.0083(19) -0.002(2) 0.007(2)
C21 0.038(2) 0.034(2) 0.023(2) -0.0054(19) 0.0035(19) 0.011(2)
C22 0.053(3) 0.042(3) 0.041(3) 0.002(2) 0.006(2) 0.025(2)
C23 0.045(3) 0.052(3) 0.048(3) 0.009(2) 0.010(2) 0.027(2)
C24 0.044(3) 0.047(3) 0.046(3) 0.010(2) 0.019(2) 0.012(2)
C25 0.044(3) 0.037(3) 0.030(2) 0.000(2) 0.003(2) 0.016(2)
C26 0.036(2) 0.037(3) 0.021(2) -0.008(2) 0.0031(18) 0.010(2)
C27 0.036(2) 0.038(3) 0.0155(19) -0.0065(19) -0.0002(18) 0.008(2)
C28 0.042(3) 0.038(3) 0.025(2) -0.012(2) -0.005(2) 0.002(2)
C29 0.039(3) 0.052(3) 0.030(2) -0.007(2) 0.002(2) 0.010(2)
C30 0.043(3) 0.079(4) 0.039(3) 0.002(3) 0.017(2) 0.002(3)
C31 0.060(4) 0.059(3) 0.031(2) 0.006(3) 0.008(2) 0.001(3)
C32 0.043(3) 0.061(3) 0.035(3) 0.000(3) 0.006(2) 0.006(3)
C33 0.045(3) 0.031(2) 0.020(2) -0.0064(19) -0.004(2) 0.004(2)
C34 0.033(2) 0.044(3) 0.022(2) -0.006(2) 0.0041(18) 0.013(2)
C35 0.033(2) 0.056(3) 0.033(2) -0.008(2) 0.004(2) 0.022(2)
C36 0.030(2) 0.062(3) 0.031(2) 0.000(2) 0.003(2) 0.013(2)
C37 0.023(2) 0.049(3) 0.033(2) -0.004(2) 0.0029(19) 0.008(2)
C38 0.031(3) 0.051(3) 0.043(3) 0.002(2) -0.004(2) 0.001(2)
C39 0.034(2) 0.035(2) 0.021(2) 0.0026(18) 0.0042(17) 0.0153(19)
C40 0.038(3) 0.082(4) 0.046(3) 0.002(3) 0.017(2) 0.025(3)
C41 0.045(3) 0.064(3) 0.054(3) 0.003(3) 0.018(2) 0.019(3)
C42 0.073(4) 0.079(4) 0.036(3) 0.009(3) 0.003(3) 0.032(3)
C43 0.113(6) 0.081(5) 0.047(3) 0.003(3) 0.017(4) 0.016(4)
C44 0.053(3) 0.054(3) 0.019(2) -0.011(2) 0.001(2) 0.011(3)
C45 0.072(4) 0.049(3) 0.027(2) -0.006(2) -0.006(2) 0.022(3)
C46 0.085(5) 0.062(4) 0.044(3) 0.000(3) -0.018(3) -0.006(4)
C47 0.060(4) 0.088(5) 0.049(3) -0.021(4) -0.009(3) -0.007(4)
C48 0.0823(9) 0.0380(16) 0.0395(13) -0.0132(8) -0.0117(8) 0.0100(14)
C49 0.0921(6) 0.0951(6) 0.0985(6) 0.0184(6) 0.0086(6) 0.0293(6)
C50 0.0940(6) 0.0962(6) 0.1004(6) 0.0190(6) 0.0077(6) 0.0290(6)
C51 0.0958(7) 0.0979(7) 0.1022(7) 0.0192(7) 0.0072(7) 0.0285(7)
C52 0.1004(14) 0.1015(14) 0.1067(14) 0.0193(14) 0.0054(14) 0.0270(14)

loop_
_atom_type_symbol
_atom_type_description
_atom_type_scat_dispersion_real
_atom_type_scat_dispersion_imag
_atom_type_scat_source
C C 0.0033 0.0016 'International Tables Vol C Tables 4.2.6.8 and 6.1.1.4'
H H 0.0000 0.0000 'International Tables Vol C Tables 4.2.6.8 and 6.1.1.4'
Ag Ag -0.8971 1.1015 'International Tables Vol C Tables 4.2.6.8 and 6.1.1.4'
F F 0.0171 0.0103 'International Tables Vol C Tables 4.2.6.8 and 6.1.1.4'
N N 0.0061 0.0033 'International Tables Vol C Tables 4.2.6.8 and 6.1.1.4'
P P 0.1023 0.0942 'International Tables Vol C Tables 4.2.6.8 and 6.1.1.4'

loop_
_geom_angle_atom_site_label_1
_geom_angle_atom_site_label_2
_geom_angle_atom_site_label_3
_geom_angle
_geom_angle_site_symmetry_1
_geom_angle_site_symmetry_3
C7 Ag1 C39 171.8(2) 2_667 .
C48 Ag2 C14 179.01(19) . .
F1 P1 F2 85.8(3) . .
F1 P1 F5 87.2(3) . .
F3 P1 F1 170.5(3) . .
F3 P1 F2 84.9(3) . .
F3 P1 F5 90.9(2) . .
F4 P1 F1 92.9(4) . .
F4 P1 F2 178.3(3) . .
F4 P1 F3 96.4(3) . .
F4 P1 F5 89.6(3) . .
F4 P1 F6 93.2(4) . .
F5 P1 F2 89.3(3) . .
F6 P1 F1 91.4(3) . .
F6 P1 F2 88.0(3) . .
F6 P1 F3 90.0(2) . .
F6 P1 F5 177.0(3) . .
F7 P2 F9 179.5(2) . .
F7 P2 F11 89.40(17) . .
F7 P2 F12 92.08(18) . .
F8 P2 F7 90.0(3) . .
F8 P2 F9 90.4(3) . .
F8 P2 F10 178.4(3) . .
F8 P2 F11 89.6(2) . .
F8 P2 F12 87.8(3) . .
F10 P2 F7 89.4(3) . .
F10 P2 F9 90.3(3) . .
F10 P2 F11 91.8(2) . .
F10 P2 F12 90.7(3) . .
F11 P2 F9 90.17(17) . .
F11 P2 F12 177.1(3) . .
F12 P2 F9 88.36(18) . .
C5 N1 C4 124.6(4) . .
C5 N1 C4' 123.9(4) . .
C7 N1 C4 122.8(4) . .
C7 N1 C4' 123.7(4) . .
C7 N1 C5 112.4(4) . .
C6 N2 C8 122.4(4) . .
C7 N2 C6 112.4(4) . .
C7 N2 C8 125.1(3) . .
C9 N3 C19 110.6(4) . .
C10 N3 C9 110.6(4) . .
C10 N3 C19 114.6(4) . .
C12 N4 C11 124.1(6) . .
C14 N4 C11 123.5(5) . .
C14 N4 C12 112.2(6) . .
C13 N5 C14 109.2(5) . .
C13 N5 C15 119.8(5) . .
C13 N5 C15' 139.1(6) . .
C14 N5 C15 130.8(5) . .
C14 N5 C15' 111.7(6) . .
C35 N6 C34 112.9(3) . .
C44 N6 C34 111.4(4) . .
C44 N6 C35 109.0(4) . .
C37 N7 C36 125.6(4) . .
C39 N7 C36 123.9(3) . .
C39 N7 C37 110.5(4) . .
C38 N8 C40 122.2(4) . .
C39 N8 C38 111.0(4) . .
C39 N8 C40 126.8(4) . .
C46 N9 C45 123.1(6) . .
C48 N9 C45 124.0(5) . .
C48 N9 C46 112.9(6) . .
C47 N10 C48 110.2(5) . .
C47 N10 C49 128.9(5) . .
C48 N10 C49 120.8(5) . .
H1A C1 H1B 109.5 . .
H1A C1 H1C 109.5 . .
H1B C1 H1C 109.5 . .
C2 C1 H1A 109.5 . .
C2 C1 H1B 109.5 . .
C2 C1 H1C 109.5 . .
C1 C2 H2A 109.1 . .
C1 C2 H2B 109.1 . .
H2A C2 H2B 107.8 . .
C3 C2 C1 112.6(6) . .
C3 C2 H2A 109.1 . .
C3 C2 H2B 109.1 . .
C2 C3 H3A 108.6 . .
C2 C3 H3B 108.6 . .
C2 C3 C4 114.6(5) . .
H3A C3 H3B 107.6 . .
C4 C3 H3A 108.6 . .
C4 C3 H3B 108.6 . .
N1 C4 C3 113.6(5) . .
N1 C4 H4A 108.8 . .
N1 C4 H4B 108.8 . .
C3 C4 H4A 108.8 . .
C3 C4 H4B 108.8 . .
H4A C4 H4B 107.7 . .
H1'A C1' H1'B 109.5 . .
H1'A C1' H1'C 109.5 . .
H1'B C1' H1'C 109.5 . .
C2' C1' H1'A 109.5 . .
C2' C1' H1'B 109.5 . .
C2' C1' H1'C 109.5 . .
C1' C2' H2'A 109.3 . .
C1' C2' H2'B 109.3 . .
H2'A C2' H2'B 107.9 . .
C3' C2' C1' 111.7(6) . .
C3' C2' H2'A 109.3 . .
C3' C2' H2'B 109.3 . .
C2' C3' H3'A 109.2 . .
C2' C3' H3'B 109.2 . .
C2' C3' C4' 112.2(5) . .
H3'A C3' H3'B 107.9 . .
C4' C3' H3'A 109.2 . .
C4' C3' H3'B 109.2 . .
N1 C4' C3' 111.1(5) . .
N1 C4' H4'A 109.4 . .
N1 C4' H4'B 109.4 . .
C3' C4' H4'A 109.4 . .
C3' C4' H4'B 109.4 . .
H4'A C4' H4'B 108.0 . .
N1 C5 H5 126.9 . .
C6 C5 N1 106.3(4) . .
C6 C5 H5 126.9 . .
N2 C6 H6 126.9 . .
C5 C6 N2 106.3(4) . .
C5 C6 H6 126.9 . .
N1 C7 Ag1 129.0(3) . 2_667
N1 C7 N2 102.7(3) . .
N2 C7 Ag1 127.7(3) . 2_667
N2 C8 H8A 109.2 . .
N2 C8 H8B 109.2 . .
N2 C8 C9 112.1(4) . .
H8A C8 H8B 107.9 . .
C9 C8 H8A 109.2 . .
C9 C8 H8B 109.2 . .
N3 C9 C8 114.7(4) . .
N3 C9 H9A 108.6 . .
N3 C9 H9B 108.6 . .
C8 C9 H9A 108.6 . .
C8 C9 H9B 108.6 . .
H9A C9 H9B 107.6 . .
N3 C10 H10A 109.2 . .
N3 C10 H10B 109.2 . .
N3 C10 C11 112.2(5) . .
H10A C10 H10B 107.9 . .
C11 C10 H10A 109.2 . .
C11 C10 H10B 109.2 . .
N4 C11 C10 111.5(4) . .
N4 C11 H11A 109.3 . .
N4 C11 H11B 109.3 . .
C10 C11 H11A 109.3 . .
C10 C11 H11B 109.3 . .
H11A C11 H11B 108.0 . .
N4 C12 H12 128.2 . .
C13 C12 N4 103.5(6) . .
C13 C12 H12 128.2 . .
N5 C13 C12 110.4(6) . .
N5 C13 H13 124.8 . .
C12 C13 H13 124.8 . .
N4 C14 Ag2 125.3(5) . .
N4 C14 N5 104.6(5) . .
N5 C14 Ag2 130.1(4) . .
N5 C15 H15A 108.8 . .
N5 C15 H15B 108.8 . .
N5 C15 C16 113.6(4) . .
H15A C15 H15B 107.7 . .
C16 C15 H15A 108.8 . .
C16 C15 H15B 108.8 . .
C15 C16 H16A 108.5 . .
C15 C16 H16B 108.5 . .
H16A C16 H16B 107.5 . .
C17 C16 C15 115.0(4) . .
C17 C16 H16A 108.5 . .
C17 C16 H16B 108.5 . .
C16 C17 H17A 108.4 . .
C16 C17 H17B 108.4 . .
C16 C17 C18 115.3(6) . .
H17A C17 H17B 107.5 . .
C18 C17 H17A 108.4 . .
C18 C17 H17B 108.4 . .
C17 C18 H18A 109.5 . .
C17 C18 H18B 109.5 . .
C17 C18 H18C 109.5 . .
H18A C18 H18B 109.5 . .
H18A C18 H18C 109.5 . .
H18B C18 H18C 109.5 . .
N5 C15' H15C 107.7 . .
N5 C15' H15D 107.7 . .
H15C C15' H15D 107.1 . .
C16' C15' N5 118.3(6) . .
C16' C15' H15C 107.7 . .
C16' C15' H15D 107.7 . .
C15' C16' H16C 106.3 . .
C15' C16' H16D 106.3 . .
C15' C16' C17' 124.0(7) . .
H16C C16' H16D 106.4 . .
C17' C16' H16C 106.3 . .
C17' C16' H16D 106.3 . .
C16' C17' H17C 108.8 . .
C16' C17' H17D 108.8 . .
C16' C17' C18' 113.9(8) . .
H17C C17' H17D 107.7 . .
C18' C17' H17C 108.8 . .
C18' C17' H17D 108.8 . .
C17' C18' H18D 109.5 . .
C17' C18' H18E 109.5 . .
C17' C18' H18F 109.5 . .
H18D C18' H18E 109.5 . .
H18D C18' H18F 109.5 . .
H18E C18' H18F 109.5 . .
N3 C19 H19A 108.2 . .
N3 C19 H19B 108.2 . .
N3 C19 C20 116.5(4) . .
H19A C19 H19B 107.3 . .
C20 C19 H19A 108.2 . .
C20 C19 H19B 108.2 . .
C21 C20 C19 121.9(5) . .
C21 C20 C33 119.4(5) . .
C33 C20 C19 118.7(5) . .
C20 C21 C22 122.0(5) . .
C20 C21 C26 120.4(5) . .
C26 C21 C22 117.6(5) . .
C21 C22 H22 118.8 . .
C23 C22 C21 122.4(5) . .
C23 C22 H22 118.8 . .
C22 C23 H23 120.4 . .
C22 C23 C24 119.3(5) . .
C24 C23 H23 120.4 . .
C23 C24 H24 119.5 . .
C25 C24 C23 121.0(5) . .
C25 C24 H24 119.5 . .
C24 C25 H25 119.0 . .
C24 C25 C26 122.0(5) . .
C26 C25 H25 119.0 . .
C25 C26 C21 117.6(4) . .
C27 C26 C21 121.9(5) . .
C27 C26 C25 120.5(5) . .
C26 C27 C28 117.1(5) . .
C26 C27 C34 120.2(5) . .
C28 C27 C34 122.7(4) . .
C27 C28 C29 121.0(5) . .
C27 C28 C33 121.4(5) . .
C33 C28 C29 117.6(5) . .
C28 C29 H29 119.9 . .
C30 C29 C28 120.3(6) . .
C30 C29 H29 119.9 . .
C29 C30 H30 119.4 . .
C29 C30 C31 121.1(6) . .
C31 C30 H30 119.4 . .
C30 C31 H31 119.6 . .
C32 C31 C30 120.8(6) . .
C32 C31 H31 119.6 . .
C31 C32 H32 119.5 . .
C31 C32 C33 121.0(6) . .
C33 C32 H32 119.5 . .
C20 C33 C28 119.7(5) . .
C20 C33 C32 121.1(5) . .
C28 C33 C32 119.2(5) . .
N6 C34 C27 113.0(3) . .
N6 C34 H34A 109.0 . .
N6 C34 H34B 109.0 . .
C27 C34 H34A 109.0 . .
C27 C34 H34B 109.0 . .
H34A C34 H34B 107.8 . .
N6 C35 H35A 108.4 . .
N6 C35 H35B 108.4 . .
N6 C35 C36 115.5(4) . .
H35A C35 H35B 107.5 . .
C36 C35 H35A 108.4 . .
C36 C35 H35B 108.4 . .
N7 C36 C35 112.9(4) . .
N7 C36 H36A 109.0 . .
N7 C36 H36B 109.0 . .
C35 C36 H36A 109.0 . .
C35 C36 H36B 109.0 . .
H36A C36 H36B 107.8 . .
N7 C37 H37 126.7 . .
C38 C37 N7 106.6(4) . .
C38 C37 H37 126.7 . .
N8 C38 H38 126.8 . .
C37 C38 N8 106.4(4) . .
C37 C38 H38 126.8 . .
N7 C39 Ag1 124.1(3) . .
N8 C39 Ag1 129.6(3) . .
N8 C39 N7 105.4(3) . .
N8 C40 H40A 109.2 . .
N8 C40 H40B 109.2 . .
N8 C40 C41 112.2(5) . .
H40A C40 H40B 107.9 . .
C41 C40 H40A 109.2 . .
C41 C40 H40B 109.2 . .
C40 C41 H41A 109.0 . .
C40 C41 H41B 109.0 . .
H41A C41 H41B 107.8 . .
C42 C41 C40 113.1(5) . .
C42 C41 H41A 109.0 . .
C42 C41 H41B 109.0 . .
C41 C42 H42A 109.0 . .
C41 C42 H42B 109.0 . .
C41 C42 C43 113.0(6) . .
H42A C42 H42B 107.8 . .
C43 C42 H42A 109.0 . .
C43 C42 H42B 109.0 . .
C42 C43 H43A 109.5 . .
C42 C43 H43B 109.5 . .
C42 C43 H43C 109.5 . .
H43A C43 H43B 109.5 . .
H43A C43 H43C 109.5 . .
H43B C43 H43C 109.5 . .
N6 C44 H44A 108.8 . .
N6 C44 H44B 108.8 . .
N6 C44 C45 113.6(4) . .
H44A C44 H44B 107.7 . .
C45 C44 H44A 108.8 . .
C45 C44 H44B 108.8 . .
N9 C45 C44 110.8(4) . .
N9 C45 H45A 109.5 . .
N9 C45 H45B 109.5 . .
C44 C45 H45A 109.5 . .
C44 C45 H45B 109.5 . .
H45A C45 H45B 108.1 . .
N9 C46 H46 128.1 . .
N9 C46 C47 103.8(7) . .
C47 C46 H46 128.1 . .
N10 C47 C46 109.4(6) . .
N10 C47 H47 125.3 . .
C46 C47 H47 125.3 . .
N9 C48 Ag2 126.3(5) . .
N9 C48 N10 103.6(5) . .
N10 C48 Ag2 130.0(5) . .
N10 C49 H49A 109.2 . .
N10 C49 H49B 109.2 . .
N10 C49 C50 111.8(4) . .
H49A C49 H49B 107.9 . .
C50 C49 H49A 109.2 . .
C50 C49 H49B 109.2 . .
C49 C50 H50A 109.1 . .
C49 C50 H50B 109.1 . .
H50A C50 H50B 107.9 . .
C51 C50 C49 112.4(4) . .
C51 C50 H50A 109.1 . .
C51 C50 H50B 109.1 . .
C50 C51 H51A 109.4 . .
C50 C51 H51B 109.4 . .
C50 C51 C52 111.2(5) . .
H51A C51 H51B 108.0 . .
C52 C51 H51A 109.4 . .
C52 C51 H51B 109.4 . .
C51 C52 H52A 109.5 . .
C51 C52 H52B 109.5 . .
C51 C52 H52C 109.5 . .
H52A C52 H52B 109.5 . .
H52A C52 H52C 109.5 . .
H52B C52 H52C 109.5 . .

loop_
_geom_bond_atom_site_label_1
_geom_bond_atom_site_label_2
_geom_bond_distance
_geom_bond_site_symmetry_2
Ag1 C7 2.067(4) 2_667
Ag1 C39 2.093(4) .
Ag2 C14 2.070(6) .
Ag2 C48 2.057(7) .
P1 F1 1.590(5) .
P1 F2 1.632(6) .
P1 F3 1.588(4) .
P1 F4 1.475(6) .
P1 F5 1.603(4) .
P1 F6 1.561(4) .
P2 F7 1.583(4) .
P2 F8 1.570(5) .
P2 F9 1.593(4) .
P2 F10 1.571(5) .
P2 F11 1.585(3) .
P2 F12 1.589(3) .
N1 C4 1.466(4) .
N1 C4' 1.464(4) .
N1 C5 1.384(6) .
N1 C7 1.368(5) .
N2 C6 1.380(6) .
N2 C7 1.374(6) .
N2 C8 1.471(6) .
N3 C9 1.479(7) .
N3 C10 1.469(6) .
N3 C19 1.482(6) .
N4 C11 1.484(8) .
N4 C12 1.372(8) .
N4 C14 1.351(8) .
N5 C13 1.332(8) .
N5 C14 1.371(7) .
N5 C15 1.464(4) .
N5 C15' 1.461(7) .
N6 C34 1.482(6) .
N6 C35 1.478(7) .
N6 C44 1.464(6) .
N7 C36 1.484(6) .
N7 C37 1.385(5) .
N7 C39 1.357(5) .
N8 C38 1.395(6) .
N8 C39 1.333(6) .
N8 C40 1.447(7) .
N9 C45 1.479(8) .
N9 C46 1.374(9) .
N9 C48 1.366(8) .
N10 C47 1.348(9) .
N10 C48 1.379(8) .
N10 C49 1.464(4) .
C1 H1A 0.9800 .
C1 H1B 0.9800 .
C1 H1C 0.9800 .
C1 C2 1.525(8) .
C2 H2A 0.9900 .
C2 H2B 0.9900 .
C2 C3 1.515(6) .
C3 H3A 0.9900 .
C3 H3B 0.9900 .
C3 C4 1.521(7) .
C4 H4A 0.9900 .
C4 H4B 0.9900 .
C1' H1'A 0.9800 .
C1' H1'B 0.9800 .
C1' H1'C 0.9800 .
C1' C2' 1.535(8) .
C2' H2'A 0.9900 .
C2' H2'B 0.9900 .
C2' C3' 1.521(7) .
C3' H3'A 0.9900 .
C3' H3'B 0.9900 .
C3' C4' 1.536(7) .
C4' H4'A 0.9900 .
C4' H4'B 0.9900 .
C5 H5 0.9500 .
C5 C6 1.367(8) .
C6 H6 0.9500 .
C7 Ag1 2.067(4) 2_667
C8 H8A 0.9900 .
C8 H8B 0.9900 .
C8 C9 1.491(7) .
C9 H9A 0.9900 .
C9 H9B 0.9900 .
C10 H10A 0.9900 .
C10 H10B 0.9900 .
C10 C11 1.511(7) .
C11 H11A 0.9900 .
C11 H11B 0.9900 .
C12 H12 0.9500 .
C12 C13 1.367(10) .
C13 H13 0.9500 .
C15 H15A 0.9900 .
C15 H15B 0.9900 .
C15 C16 1.514(5) .
C16 H16A 0.9900 .
C16 H16B 0.9900 .
C16 C17 1.502(5) .
C17 H17A 0.9900 .
C17 H17B 0.9900 .
C17 C18 1.520(6) .
C18 H18A 0.9800 .
C18 H18B 0.9800 .
C18 H18C 0.9800 .
C15' H15C 0.9900 .
C15' H15D 0.9900 .
C15' C16' 1.452(7) .
C16' H16C 0.9900 .
C16' H16D 0.9900 .
C16' C17' 1.469(7) .
C17' H17C 0.9900 .
C17' H17D 0.9900 .
C17' C18' 1.548(8) .
C18' H18D 0.9800 .
C18' H18E 0.9800 .
C18' H18F 0.9800 .
C19 H19A 0.9900 .
C19 H19B 0.9900 .
C19 C20 1.527(8) .
C20 C21 1.376(7) .
C20 C33 1.410(7) .
C21 C22 1.449(7) .
C21 C26 1.445(7) .
C22 H22 0.9500 .
C22 C23 1.377(8) .
C23 H23 0.9500 .
C23 C24 1.404(8) .
C24 H24 0.9500 .
C24 C25 1.373(7) .
C25 H25 0.9500 .
C25 C26 1.441(7) .
C26 C27 1.385(7) .
C27 C28 1.420(7) .
C27 C34 1.517(7) .
C28 C29 1.483(8) .
C28 C33 1.433(8) .
C29 H29 0.9500 .
C29 C30 1.384(8) .
C30 H30 0.9500 .
C30 C31 1.406(9) .
C31 H31 0.9500 .
C31 C32 1.381(8) .
C32 H32 0.9500 .
C32 C33 1.448(8) .
C34 H34A 0.9900 .
C34 H34B 0.9900 .
C35 H35A 0.9900 .
C35 H35B 0.9900 .
C35 C36 1.539(7) .
C36 H36A 0.9900 .
C36 H36B 0.9900 .
C37 H37 0.9500 .
C37 C38 1.351(7) .
C38 H38 0.9500 .
C40 H40A 0.9900 .
C40 H40B 0.9900 .
C40 C41 1.563(9) .
C41 H41A 0.9900 .
C41 H41B 0.9900 .
C41 C42 1.501(9) .
C42 H42A 0.9900 .
C42 H42B 0.9900 .
C42 C43 1.521(10) .
C43 H43A 0.9800 .
C43 H43B 0.9800 .
C43 H43C 0.9800 .
C44 H44A 0.9900 .
C44 H44B 0.9900 .
C44 C45 1.531(7) .
C45 H45A 0.9900 .
C45 H45B 0.9900 .
C46 H46 0.9500 .
C46 C47 1.381(11) .
C47 H47 0.9500 .
C49 H49A 0.9900 .
C49 H49B 0.9900 .
C49 C50 1.547(5) .
C50 H50A 0.9900 .
C50 H50B 0.9900 .
C50 C51 1.540(7) .
C51 H51A 0.9900 .
C51 H51B 0.9900 .
C51 C52 1.550(6) .
C52 H52A 0.9800 .
C52 H52B 0.9800 .
C52 H52C 0.9800 .

loop_
_geom_torsion_atom_site_label_1
_geom_torsion_atom_site_label_2
_geom_torsion_atom_site_label_3
_geom_torsion_atom_site_label_4
_geom_torsion
_geom_torsion_site_symmetry_4
N1 C5 C6 N2 0.7(7) .
N2 C8 C9 N3 72.1(5) .
N3 C10 C11 N4 62.1(7) .
N3 C19 C20 C21 -103.4(5) .
N3 C19 C20 C33 79.9(5) .
N4 C12 C13 N5 1.6(6) .
N5 C15 C16 C17 -46.3(7) .
N5 C15' C16' C17' -52.3(14) .
N6 C35 C36 N7 52.6(6) .
N6 C44 C45 N9 64.1(6) .
N7 C37 C38 N8 -0.7(6) .
N8 C40 C41 C42 59.5(6) .
N9 C46 C47 N10 0.4(6) .
N10 C49 C50 C51 -173.6(5) .
C1 C2 C3 C4 175.1(9) .
C2 C3 C4 N1 59.9(10) .
C4 N1 C5 C6 -176.1(5) .
C4 N1 C7 Ag1 4.4(8) 2_667
C4 N1 C7 N2 176.2(5) .
C1' C2' C3' C4' 166.7(6) .
C2' C3' C4' N1 -174.4(5) .
C4' N1 C5 C6 177.4(6) .
C4' N1 C7 Ag1 10.7(8) 2_667
C4' N1 C7 N2 -177.5(5) .
C5 N1 C4 C3 73.1(7) .
C5 N1 C4' C3' 102.2(6) .
C5 N1 C7 Ag1 -170.5(4) 2_667
C5 N1 C7 N2 1.4(6) .
C6 N2 C7 Ag1 171.1(4) 2_667
C6 N2 C7 N1 -0.9(6) .
C6 N2 C8 C9 65.0(7) .
C7 N1 C4 C3 -101.1(6) .
C7 N1 C4' C3' -79.1(7) .
C7 N1 C5 C6 -1.4(7) .
C7 N2 C6 C5 0.1(7) .
C7 N2 C8 C9 -119.8(5) .
C8 N2 C6 C5 175.8(5) .
C8 N2 C7 Ag1 -4.4(8) 2_667
C8 N2 C7 N1 -176.4(5) .
C9 N3 C10 C11 84.8(5) .
C9 N3 C19 C20 172.9(4) .
C10 N3 C9 C8 -147.4(4) .
C10 N3 C19 C20 47.0(6) .
C11 N4 C12 C13 175.6(4) .
C11 N4 C14 Ag2 2.4(6) .
C11 N4 C14 N5 -176.9(4) .
C12 N4 C11 C10 -110.6(6) .
C12 N4 C14 Ag2 178.4(3) .
C12 N4 C14 N5 -0.8(5) .
C13 N5 C14 Ag2 -177.4(4) .
C13 N5 C14 N4 1.8(5) .
C13 N5 C15 C16 -72.1(5) .
C13 N5 C15' C16' -88.8(9) .
C14 N4 C11 C10 65.0(6) .
C14 N4 C12 C13 -0.5(6) .
C14 N5 C13 C12 -2.3(6) .
C14 N5 C15 C16 113.2(5) .
C14 N5 C15' C16' 92.1(9) .
C15 N5 C13 C12 -178.0(4) .
C15 N5 C14 Ag2 -2.3(7) .
C15 N5 C14 N4 177.0(4) .
C15 C16 C17 C18 -141.7(8) .
C15' N5 C13 C12 178.6(6) .
C15' N5 C14 Ag2 2.0(6) .
C15' N5 C14 N4 -178.8(4) .
C15' C16' C17' C18' 161.5(10) .
C19 N3 C9 C8 84.6(5) .
C19 N3 C10 C11 -149.3(5) .
C19 C20 C21 C22 6.6(6) .
C19 C20 C21 C26 -174.2(4) .
C19 C20 C33 C28 173.1(4) .
C19 C20 C33 C32 -6.4(6) .
C20 C21 C22 C23 178.7(4) .
C20 C21 C26 C25 -179.7(4) .
C20 C21 C26 C27 -1.3(6) .
C21 C20 C33 C28 -3.6(6) .
C21 C20 C33 C32 176.9(4) .
C21 C22 C23 C24 1.6(7) .
C21 C26 C27 C28 1.2(6) .
C21 C26 C27 C34 179.8(4) .
C22 C21 C26 C25 -0.5(6) .
C22 C21 C26 C27 177.9(4) .
C22 C23 C24 C25 -1.9(7) .
C23 C24 C25 C26 0.9(7) .
C24 C25 C26 C21 0.2(6) .
C24 C25 C26 C27 -178.2(4) .
C25 C26 C27 C28 179.6(4) .
C25 C26 C27 C34 -1.8(6) .
C26 C21 C22 C23 -0.5(6) .
C26 C27 C28 C29 178.3(4) .
C26 C27 C28 C33 -2.4(6) .
C26 C27 C34 N6 66.7(5) .
C27 C28 C29 C30 179.1(4) .
C27 C28 C33 C20 3.7(6) .
C27 C28 C33 C32 -176.8(4) .
C28 C27 C34 N6 -114.7(4) .
C28 C29 C30 C31 -1.4(7) .
C29 C28 C33 C20 -177.1(4) .
C29 C28 C33 C32 2.4(6) .
C29 C30 C31 C32 0.7(8) .
C30 C31 C32 C33 1.7(7) .
C31 C32 C33 C20 176.3(4) .
C31 C32 C33 C28 -3.2(7) .
C33 C20 C21 C22 -176.7(4) .
C33 C20 C21 C26 2.4(6) .
C33 C28 C29 C30 -0.2(6) .
C34 N6 C35 C36 54.7(5) .
C34 N6 C44 C45 -162.5(4) .
C34 C27 C28 C29 -0.3(6) .
C34 C27 C28 C33 179.0(4) .
C35 N6 C34 C27 -179.4(4) .
C35 N6 C44 C45 72.4(6) .
C36 N7 C37 C38 179.4(5) .
C36 N7 C39 Ag1 -9.1(7) .
C36 N7 C39 N8 -179.3(5) .
C37 N7 C36 C35 34.3(7) .
C37 N7 C39 Ag1 169.3(4) .
C37 N7 C39 N8 -0.9(6) .
C38 N8 C39 Ag1 -169.0(4) .
C38 N8 C39 N7 0.5(6) .
C38 N8 C40 C41 59.7(7) .
C39 N7 C36 C35 -147.5(5) .
C39 N7 C37 C38 1.0(6) .
C39 N8 C38 C37 0.1(6) .
C39 N8 C40 C41 -122.4(5) .
C40 N8 C38 C37 178.3(5) .
C40 N8 C39 Ag1 12.9(8) .
C40 N8 C39 N7 -177.6(5) .
C40 C41 C42 C43 -180.0(4) .
C44 N6 C34 C27 57.6(5) .
C44 N6 C35 C36 179.0(4) .
C45 N9 C46 C47 178.8(4) .
C45 N9 C48 Ag2 3.6(6) .
C45 N9 C48 N10 -179.0(4) .
C46 N9 C45 C44 -117.8(5) .
C46 N9 C48 Ag2 -177.1(4) .
C46 N9 C48 N10 0.2(5) .
C47 N10 C48 Ag2 177.2(4) .
C47 N10 C48 N9 0.0(6) .
C47 N10 C49 C50 -102.0(7) .
C48 N9 C45 C44 61.4(6) .
C48 N9 C46 C47 -0.4(6) .
C48 N10 C47 C46 -0.2(6) .
C48 N10 C49 C50 74.9(6) .
C49 N10 C47 C46 177.0(5) .
C49 N10 C48 Ag2 -0.2(7) .
C49 N10 C48 N9 -177.5(4) .
C49 C50 C51 C52 172.1(5) .

loop_
_platon_squeeze_void_nr
_platon_squeeze_void_average_x
_platon_squeeze_void_average_y
_platon_squeeze_void_average_z
_platon_squeeze_void_volume
_platon_squeeze_void_count_electrons
_platon_squeeze_void_content
1 0.000 0.001 0.500 595 188 ' '
2 0.095 0.456 0.153 12 -1 ' '
3 0.183 0.655 0.115 6 -1 ' '
4 0.329 0.755 0.124 6 -1 ' '
5 0.672 0.245 0.876 5 0 ' '
6 0.817 0.346 0.886 6 -1 ' '
7 0.905 0.543 0.847 12 -1 ' '
